data_2006852
loop_
_publ_author_name
'\"Ulk\"u, Din\,cer'
'Ercan, Filiz'
'G\"uner, Vildan'

_publ_section_title
;
 3,3-Dichloro-4-(4-chlorophenyl)-1-phenylazetidin-2-one
;
_journal_issue 12
_journal_name_full 'Acta Crystallographica Section C'
_journal_page_first 1945
_journal_page_last 1947
_journal_paper_doi 10.1107/S0108270197009748
_journal_volume 53
_journal_year 1997
_chemical_formula_moiety 'C15 H10 Cl3 N O'
_chemical_formula_sum 'C15 H10 Cl3 N O'
_chemical_formula_weight 326.61
_space_group_IT_number 14
_symmetry_cell_setting monoclinic
_symmetry_space_group_name_Hall '-P 2yn'
_symmetry_space_group_name_H-M 'P 1 21/n 1'
_atom_type_scat_source IntTabIV
_cell_angle_alpha 90.00
_cell_angle_beta 92.335(4)
_cell_angle_gamma 90.00
_cell_formula_units_Z 4
_cell_length_a 5.8656(2)
_cell_length_b 14.0699(2)
_cell_length_c 17.8671(2)
_cell_measurement_reflns_used 25
_cell_measurement_temperature 295
_cell_measurement_theta_max 18
_cell_measurement_theta_min 10
_cell_volume 1473.32(6)
_computing_data_collection 'CAD-4 EXPRESS (Enraf-Nonius, 1994)'
_computing_data_reduction 'MolEN (Fair, 1990)'
_computing_molecular_graphics 'MolEN version of ORTEPII (Johnson, 1976)'
_computing_publication_material MolEN
_computing_structure_refinement 'LSFM MolEN'
_computing_structure_solution 'SIMPEL MolEN'
_diffrn_measurement_device 'Enraf-Nonius CAD-4'
_diffrn_measurement_method '\w/2\q scans'
_diffrn_radiation_type MoK\a
_diffrn_radiation_wavelength 0.71073
_diffrn_reflns_av_R_equivalents 0.012
_diffrn_reflns_limit_h_max 6
_diffrn_reflns_limit_h_min -1
_diffrn_reflns_limit_k_max 16
_diffrn_reflns_limit_k_min -1
_diffrn_reflns_limit_l_max 21
_diffrn_reflns_limit_l_min -21
_diffrn_reflns_number 3832
_diffrn_reflns_theta_max 25.0
_diffrn_reflns_theta_min 2.2
_diffrn_standards_decay_% 1.4
_diffrn_standards_interval_time 120
_diffrn_standards_number 3
_exptl_absorpt_coefficient_mu 0.62
_exptl_absorpt_correction_T_max 0.894
_exptl_absorpt_correction_T_min 0.726
_exptl_absorpt_correction_type 'empirical via \y scans (MolEN; Fair, 1990)'
_exptl_crystal_colour colourless
_exptl_crystal_density_diffrn 1.47
_exptl_crystal_density_meas ?
_exptl_crystal_description prismatic
_exptl_crystal_size_max 0.60
_exptl_crystal_size_mid 0.26
_exptl_crystal_size_min 0.18
_refine_diff_density_max 0.39
_refine_diff_density_min -0.45
_refine_ls_extinction_method none
_refine_ls_goodness_of_fit_obs 1.10
_refine_ls_hydrogen_treatment 'H atoms see text'
_refine_ls_number_parameters 185
_refine_ls_number_reflns 2083
_refine_ls_R_factor_obs .055
_refine_ls_shift/esd_max 0.002
_refine_ls_structure_factor_coef F
_refine_ls_weighting_details 'w = 1/[\sF^2^+(0.02F)^2^+0.40]'
_refine_ls_weighting_scheme calc
_refine_ls_wR_factor_obs .064
_reflns_number_observed 2083
_reflns_number_total 2573
_reflns_observed_criterion I>\s(I)
_cod_data_source_file mu1315.cif
_cod_data_source_block lactam
_cod_depositor_comments
;
The following automatic conversions were performed:

'_exptl_crystal_density_meas' value 'not measured' was changed to '?'
- the value is perceived as not measured.

Automatic conversion script
Id: cif_fix_values 3008 2015-01-20 13:52:24Z robertas 

The following automatic conversions were performed:

'_refine_ls_weighting_scheme' value 'w = 1/[\sF^2^+(0.02F)^2^+0.40]'
was changed to 'calc'. New tag '_refine_ls_weighting_details' was
created. The value of the new tag was set to 'w =
1/[\sF^2^+(0.02F)^2^+0.40]'.

Automatic conversion script
Id: cif_fix_values 3143 2015-03-26 13:38:13Z robertas 
;
_cod_original_cell_volume 1473.40(10)
_cod_original_sg_symbol_H-M 'P 21/n'
_cod_database_code 2006852

loop_
_symmetry_equiv_pos_as_xyz
x,y,z
-x+1/2,y+1/2,-z+1/2
-x,-y,-z
x+1/2,-y+1/2,z+1/2

loop_
_atom_site_aniso_label
_atom_site_aniso_U_11
_atom_site_aniso_U_22
_atom_site_aniso_U_33
_atom_site_aniso_U_12
_atom_site_aniso_U_13
_atom_site_aniso_U_23
_atom_site_aniso_type_symbol
Cl1 .0614(5) .0581(5) .0888(7) -.0124(4) -.0094(5) -.0197(5) Cl
Cl2 .0571(5) .0630(5) .0631(5) .0000(4) -.0140(4) .0066(5) Cl
Cl3 .1262(8) .0833(7) .0592(6) .0432(6) .0069(6) -.0082(6) Cl
O .0380(10) .094(2) .078(2) .0100(10) .0130(10) .002(2) O
N .0340(10) .059(2) .0470(10) .0000(10) .0020(10) .0010(10) N
C2 .0340(10) .063(2) .051(2) .0000(10) -.0080(10) -.006(2) C
C3 .039(2) .050(2) .054(2) -.0040(10) -.0060(10) -.003(2) C
C4 .0300(10) .055(2) .051(2) -.0070(10) -.0030(10) .001(2) C
C5 .0320(10) .049(2) .050(2) .0000(10) .0000(10) .004(2) C
C6 .046(2) .059(2) .058(2) -.012(2) .008(2) -.002(2) C
C7 .065(2) .051(2) .060(2) -.003(2) -.004(2) -.006(2) C
C8 .068(2) .056(2) .049(2) .021(2) .001(2) .004(2) C
C9 .052(2) .095(3) .063(2) .009(2) .022(2) .006(2) C
C10 .040(2) .077(2) .065(2) -.009(2) .008(2) .001(2) C
C11 .042(2) .056(2) .045(2) -.0080(10) -.0070(10) -.004(2) C
C12 .045(2) .066(2) .062(2) .000(2) .001(2) .006(2) C
C13 .060(2) .066(2) .080(3) .001(2) -.012(2) .006(2) C
C14 .080(2) .063(2) .068(2) -.019(2) -.019(2) .013(2) C
C15 .064(2) .078(2) .056(2) -.025(2) .003(2) .003(2) C
C16 .048(2) .065(2) .053(2) -.011(2) .000(2) -.001(2) C

loop_
_atom_site_label
_atom_site_fract_x
_atom_site_fract_y
_atom_site_fract_z
_atom_site_U_iso_or_equiv
_atom_site_thermal_displace_type
_atom_site_calc_flag
_atom_site_calc_attached_atom
_atom_site_type_symbol
Cl1 .4424(2) .21242(7) .18329(7) .0695(3) Ueq . . Cl
Cl2 .7202(2) .28283(7) .30793(6) .0611(3) Ueq . . Cl
Cl3 .3353(2) .62960(9) .50356(6) .0897(4) Ueq . . Cl
O .8948(4) .3509(2) .1350(2) .0700(10) Ueq . . O
N .5731(4) .4415(2) .1652(2) .0467(8) Ueq . . N
C2 .7221(5) .3667(3) .1663(2) .0494(10) Ueq . . C
C3 .5782(5) .3140(3) .2229(2) .0477(11) Ueq . . C
C4 .4200(5) .4037(3) .2222(2) .0454(10) Ueq . . C
C5 .4046(5) .4609(2) .2918(2) .0437(11) Ueq . . C
C6 .5622(6) .5296(3) .3128(2) .0544(13) Ueq . . C
C7 .5417(7) .5813(3) .3773(2) .0587(11) Ueq . . C
C8 .3613(7) .5640(3) .4224(2) .0577(12) Ueq . . C
C9 .2045(6) .4965(3) .4025(2) .0700(14) Ueq . . C
C10 .2232(6) .4458(3) .3381(2) .0471(12) Ueq . . C
C11 .5445(5) .5228(3) .1199(2) .0477(11) Ueq . . C
C12 .3507(6) .5784(3) .1262(2) .0577(11) Ueq . . C
C13 .3165(7) .6564(3) .0802(3) .0688(14) Ueq . . C
C14 .4754(7) .6793(3) .0286(3) .0704(12) Ueq . . C
C15 .6681(7) .6251(3) .0231(2) .0661(12) Ueq . . C
C16 .7059(6) .5469(3) .0682(2) .0554(12) Ueq . . C
H6 .687 .541 .282 .0695 Ueq . . H
H7 .651 .629 .391 .0771 Ueq . . H
H9 .081 .484 .434 .0897 Ueq . . H
H10 .110 .400 .325 .0783 Ueq . . H
H12 .241 .563 .162 .0745 Ueq . . H
H13 .184 .694 .084 .0897 Ueq . . H
H14 .451 .733 -.003 .0901 Ueq . . H
H15 .777 .642 -.012 .0859 Ueq . . H
H16 .840 .510 .064 .0720 Ueq . . H
H4 .272(5) .387(2) .198(2) .0556(8) Ueq . . H

loop_
_geom_angle_atom_site_label_1
_geom_angle_atom_site_label_2
_geom_angle_atom_site_label_3
_geom_angle
_geom_angle_publ_flag
C2 N C4 96.9(3) yes
C2 N C11 133.9(3) yes
C4 N C11 128.7(3) yes
O C2 N 133.6(4) yes
O C2 C3 135.7(3) yes
N C2 C3 90.7(3) yes
Cl1 C3 Cl2 109.5(2) yes
Cl1 C3 C2 112.1(3) yes
Cl1 C3 C4 113.0(2) yes
Cl2 C3 C2 115.9(2) yes
Cl2 C3 C4 117.9(2) yes
C2 C3 C4 87.0(3) yes
N C4 C3 85.4(2) yes
N C4 C5 116.0(3) yes
N C4 H4 109.(2) no
C3 C4 C5 119.1(3) yes
C3 C4 H4 109.(2) no
C5 C4 H4 115.(2) no
C4 C5 C6 122.9(3) yes
C4 C5 C10 119.2(3) yes
C6 C5 C10 117.8(3) yes
C5 C6 C7 121.2(3) no
C5 C6 H6 119.4 no
C7 C6 H6 119.4 no
C6 C7 C8 119.5(3) no
C6 C7 H7 120.2 no
C8 C7 H7 120.2 no
Cl3 C8 C7 119.4(3) yes
Cl3 C8 C9 120.6(3) yes
C7 C8 C9 119.9(4) no
C8 C9 C10 120.6(4) no
C8 C9 H9 119.7 no
C10 C9 H9 119.7 no
C5 C10 C9 120.8(4) no
C5 C10 H10 119.7 no
C9 C10 H10 119.5 no
N C11 C12 119.3(3) yes
N C11 C16 120.8(3) yes
C12 C11 C16 119.9(3) no
C11 C12 C13 119.9(4) no
C11 C12 H12 120.0 no
C13 C12 H12 120.1 no
C12 C13 C14 120.0(4) no
C12 C13 H13 120.0 no
C14 C13 H13 120.0 no
C13 C14 C15 120.0(4) no
C13 C14 H14 120.0 no
C15 C14 H14 120.0 no
C14 C15 C16 121.2(4) no
C14 C15 H15 119.4 no
C16 C15 H15 119.4 no
C11 C16 C15 119.1(3) no
C11 C16 H16 120.6 no
C15 C16 H16 120.3 no

loop_
_geom_bond_atom_site_label_1
_geom_bond_atom_site_label_2
_geom_bond_site_symmetry_1
_geom_bond_site_symmetry_2
_geom_bond_distance
_geom_bond_publ_flag
Cl1 C3 . . 1.770(4) yes
Cl2 C3 . . 1.758(4) yes
Cl3 C8 . . 1.731(4) yes
O C2 . . 1.198(4) yes
N C2 . . 1.367(4) yes
N C4 . . 1.483(4) yes
N C11 . . 1.408(5) yes
C2 C3 . . 1.535(5) yes
C3 C4 . . 1.566(5) yes
C4 C5 . . 1.487(5) yes
C4 H4 . . .98(3) no
C5 C6 . . 1.379(5) no
C5 C10 . . 1.390(5) no
C6 C7 . . 1.373(5) no
C6 H6 . . .950 no
C7 C8 . . 1.377(6) no
C7 H7 . . .950 no
C8 C9 . . 1.359(6) no
C9 C10 . . 1.363(6) no
C9 H9 . . .950 no
C10 H10 . . .950 no
C11 C12 . . 1.388(5) no
C11 C16 . . 1.392(5) no
C12 C13 . . 1.381(6) no
C12 H12 . . .950 no
C13 C14 . . 1.376(6) no
C13 H13 . . .950 no
C14 C15 . . 1.371(6) no
C14 H14 . . .950 no
C15 C16 . . 1.375(6) no
C15 H15 . . .950 no
C16 H16 . . .950 no

loop_
_geom_torsion_atom_site_label_1
_geom_torsion_atom_site_label_2
_geom_torsion_atom_site_label_3
_geom_torsion_atom_site_label_4
_geom_torsion
_geom_torsion_publ_flag
C4 N C2 O -177.2(4) no
C4 N C2 C3 2.6(3) no
C11 N C2 O 10.8(7) no
C11 N C2 C3 -169.4(4) no
C2 N C4 C3 -2.6(3) no
C2 N C4 C5 117.6(3) no
C2 N C4 H4 -111.0(2) no
C11 N C4 C3 170.1(3) no
C11 N C4 C5 -69.7(4) no
C11 N C4 H4 61.7(2) no
C2 N C11 C12 169.7(4) no
C2 N C11 C16 -9.2(6) no
C4 N C11 C16 -179.1(3) no
O C2 C3 Cl1 -69.1(5) no
O C2 C3 Cl2 57.7(6) no
O C2 C3 C4 177.3(5) no
N C2 C3 Cl1 111.1(3) no
N C2 C3 Cl2 -122.1(3) no
Cl1 C3 C4 N -110.5(2) no
Cl1 C3 C4 C5 132.2(3) no
Cl2 C3 C4 N 120.1(2) no
Cl2 C3 C4 H4 -131.30(10) no
C2 C3 C4 C5 -115.0(3) no
C2 C3 C4 H4 110.9(2) no
N C4 C5 C6 -16.9(5) no
N C4 C5 C10 162.6(3) no
C3 C4 C5 C6 82.8(4) no
C3 C4 C5 C10 -97.7(4) no
H4 C4 C5 C6 -145.6(3) no
H4 C4 C5 C10 33.9(3) no
C4 C5 C6 C7 179.7(3) no
C10 C5 C6 H6 -179.8 no
C4 C5 C10 C9 179.6(4) no
C6 C5 C10 H10 178.7 no
C5 C6 C7 H7 -179.6 no
H6 C6 C7 C8 -179.6 no
C6 C7 C8 Cl3 -179.8(3) no
H7 C7 C8 C9 179.7 no
Cl3 C8 C9 C10 179.1(3) no
C7 C8 C9 H9 179.2 no
C8 C9 C10 H10 -178.6 no
H9 C9 C10 C5 -178.6(4) no
N C11 C12 C13 -177.7(4) no
C16 C11 C12 H12 -179.0 no
N C11 C16 C15 177.9(3) no
C12 C11 C16 H16 178.9 no
C11 C12 C13 H13 179.7 no
H12 C12 C13 C14 179.7 no
C12 C13 C14 H14 179.5 no
H13 C13 C14 C15 179.3 no
C13 C14 C15 H15 -179.5 no
H14 C14 C15 C16 -179.3 no
C14 C15 C16 H16 -179.8 no
H15 C15 C16 C11 179.8 no
